data_9002034
loop_
_publ_author_name
'Yang, H.'
'Finger, L. W.'
'Conrad, P. G.'
'Prewitt, C. T.'
'Hazen, R. M.'

_publ_section_title
;A new pyroxene structure at high pressure: Single-crystal X-ray and Raman
 study of the Pbcn - P2_1cn phase transition in protopyroxene Sample at P =
 4.22 GPa, (Mg1.54Li.23Sc.23)Si2O6
;
_journal_name_full 'American Mineralogist'
_journal_page_first 245
_journal_page_last 256
_journal_volume 84
_journal_year 1999
_chemical_formula_sum 'Li0.23 Mg1.54 O6 Sc0.23 Si2'
_chemical_name_mineral Protopyroxene
_symmetry_space_group_name_H-M 'P 21 c n'
_cell_angle_alpha 90
_cell_angle_beta 90
_cell_angle_gamma 90
_cell_length_a 9.0877
_cell_length_b 8.7526
_cell_length_c 5.1531
_cell_formula_units_Z 4
_cell_volume 409.883
_diffrn_ambient_pressure 4.22e+06
_exptl_crystal_density_diffrn 3.266
_cod_original_formula_sum '(Mg1.54 Sc.23) Li.23 Si2 O6'
_cod_database_code 9002034

loop_
_symmetry_equiv_pos_as_xyz
x,y,z
x,-y,1/2+z
1/2+x,1/2+y,1/2-z
1/2+x,1/2-y,-z

loop_
_atom_site_label
_atom_site_fract_x
_atom_site_fract_y
_atom_site_fract_z
_atom_site_occupancy
_atom_site_U_iso_or_equiv
Mg1 0.00000 0.09860 0.71610 0.77000 0.00659
Sc1 0.00000 0.09860 0.71610 0.23000 0.00659
Mg2 0.00860 0.26450 0.21510 0.77000 0.00823
Li2 0.00860 0.26450 0.21510 0.23000 0.00823
SiA 0.70160 0.91060 0.86510 1.00000 0.00456
SiB 0.29920 0.08760 0.06990 1.00000 0.00507
O1A 0.87940 0.91120 0.87770 1.00000 0.00722
O1B 0.12420 0.08620 0.05700 1.00000 0.00519
O2A 0.62280 0.75890 0.95900 1.00000 0.00798
O2B 0.37600 0.24700 0.10340 1.00000 0.00937
O3A 0.64470 0.95340 0.57010 1.00000 0.01001
O3B 0.35870 0.96530 0.27810 1.00000 0.00532

_database_code_amcsd 0002096
